data_7207927
loop_
_publ_author_name
'Cappelli, Andrea'
'Paolino, Marco'
'Grisci, Giorgio'
'Giuliani, Germano'
'Donati, Alessandro'
'Mendichi, Raniero'
'Boccia, Antonella Caterina'
'Botta, Chiara'
'Mr\'oz, Wojciech'
'Samperi, Filippo'
'Scamporrino, Andrea'
'Giorgi, Gianluca'
'Vomero, Salvatore'

_publ_section_title
;
 Synthesis and characterization of charge-transporting \p-stacked
 polybenzofulvene derivatives
;
_journal_issue 19
_journal_name_full 'Journal of Materials Chemistry'
_journal_page_first 9611
_journal_paper_doi 10.1039/c2jm16790e
_journal_volume 22
_journal_year 2012
_chemical_formula_moiety 'C20 H18 O5'
_chemical_formula_sum 'C20 H18 O5'
_chemical_formula_weight 338.34
_chemical_name_systematic
;
Ethyl 4,6-Dimethoxy-1-oxo-3-phenyl-1H-indene-2-carboxylate
;
_space_group_IT_number 14
_symmetry_cell_setting monoclinic
_symmetry_space_group_name_Hall '-P 2ybc'
_symmetry_space_group_name_H-M 'P 1 21/c 1'
_atom_sites_solution_hydrogens geom
_atom_sites_solution_primary direct
_atom_sites_solution_secondary difmap
_audit_creation_method SHELXL-97
_cell_angle_alpha 90.00
_cell_angle_beta 98.53(4)
_cell_angle_gamma 90.00
_cell_formula_units_Z 4
_cell_length_a 12.466(4)
_cell_length_b 19.438(6)
_cell_length_c 7.173(3)
_cell_measurement_reflns_used 707
_cell_measurement_temperature 293(2)
_cell_measurement_theta_max 29.1157
_cell_measurement_theta_min 2.0934
_cell_volume 1718.9(11)
_computing_cell_refinement
;
CrysAlisPro, Oxford Diffraction Ltd.,
Version 1.171.33.66 (release 28-04-2010 CrysAlis171 .NET)
(compiled Apr 28 2010,14:27:37)
;
_computing_data_collection
;
CrysAlisPro, Oxford Diffraction Ltd.,
Version 1.171.33.66 (release 28-04-2010 CrysAlis171 .NET)
(compiled Apr 28 2010,14:27:37)
;
_computing_data_reduction
;
CrysAlisPro, Oxford Diffraction Ltd.,
Version 1.171.33.66 (release 28-04-2010 CrysAlis171 .NET)
(compiled Apr 28 2010,14:27:37)
;
_computing_molecular_graphics 'Ortep-3 for Windows (Farrugia, 1997)'
_computing_publication_material 'WinGX publication routines (Farrugia, 1999)'
_computing_structure_refinement 'SHELXL-97 (Sheldrick, 1997)'
_computing_structure_solution 'SHELXS-97 (Sheldrick, 1997)'
_diffrn_ambient_temperature 293(2)
_diffrn_detector_area_resol_mean 16.0827
_diffrn_measured_fraction_theta_full 0.834
_diffrn_measured_fraction_theta_max 0.834
_diffrn_measurement_device_type 'Xcalibur, Sapphire3'
_diffrn_radiation_monochromator graphite
_diffrn_radiation_source 'Enhance (Mo) X-ray Source'
_diffrn_radiation_type MoK\a
_diffrn_radiation_wavelength 0.71073
_diffrn_reflns_av_R_equivalents 0.0892
_diffrn_reflns_av_sigmaI/netI 0.3275
_diffrn_reflns_limit_h_max 16
_diffrn_reflns_limit_h_min -16
_diffrn_reflns_limit_k_max 25
_diffrn_reflns_limit_k_min -25
_diffrn_reflns_limit_l_max 5
_diffrn_reflns_limit_l_min -9
_diffrn_reflns_number 7919
_diffrn_reflns_theta_full 29.15
_diffrn_reflns_theta_max 29.15
_diffrn_reflns_theta_min 2.10
_exptl_absorpt_coefficient_mu 0.094
_exptl_absorpt_correction_T_max 1.00000
_exptl_absorpt_correction_T_min 0.78043
_exptl_absorpt_correction_type multi-scan
_exptl_absorpt_process_details
;
CrysAlisPro, Oxford Diffraction Ltd.,
Version 1.171.33.55 (release 05-01-2010 CrysAlis171 .NET)
(compiled Jan 5 2010,16:28:46)
Empirical absorption correction using spherical harmonics,
implemented in SCALE3 ABSPACK scaling algorithm.
;
_exptl_crystal_colour red-violet
_exptl_crystal_density_diffrn 1.308
_exptl_crystal_density_method 'not measured'
_exptl_crystal_description prism
_exptl_crystal_F_000 712
_exptl_crystal_size_max 0.5
_exptl_crystal_size_mid 0.4
_exptl_crystal_size_min 0.2
_refine_diff_density_max 0.449
_refine_diff_density_min -0.310
_refine_diff_density_rms 0.085
_refine_ls_extinction_coef 0.004(2)
_refine_ls_extinction_expression Fc^*^=kFc[1+0.001xFc^2^\l^3^/sin(2\q)]^-1/4^
_refine_ls_extinction_method SHELXL
_refine_ls_goodness_of_fit_ref 0.838
_refine_ls_hydrogen_treatment constr
_refine_ls_matrix_type full
_refine_ls_number_parameters 250
_refine_ls_number_reflns 3866
_refine_ls_number_restraints 6
_refine_ls_restrained_S_all 0.838
_refine_ls_R_factor_all 0.3231
_refine_ls_R_factor_gt 0.1246
_refine_ls_shift/su_max 0.001
_refine_ls_shift/su_mean 0.000
_refine_ls_structure_factor_coef Fsqd
_refine_ls_weighting_details 'calc w=1/[\s^2^(Fo^2^)+(0.1505P)^2^+0.0000P] where P=(Fo^2^+2Fc^2^)/3'
_refine_ls_weighting_scheme calc
_refine_ls_wR_factor_gt 0.3005
_refine_ls_wR_factor_ref 0.3417
_reflns_number_gt 875
_reflns_number_total 3866
_reflns_threshold_expression >2\s(I)
_cod_data_source_file c2jm16790e.txt
_cod_data_source_block vc1382p2
_cod_depositor_comments
;
The following automatic conversions were performed:

'_symmetry_cell_setting' value 'Monoclinic' changed to 'monoclinic'
according to /home/saulius/struct/CIF-dictionaries/cif_core.dic
dictionary named 'cif_core.dic' version 2.4.1 from 2010-06-29.

Automatic conversion script
Id: cif_fix_values 1715 2011-07-08 13:25:40Z adriana 
;
_cod_original_sg_symbol_H-M 'P 21/c'
_cod_database_code 7207927

loop_
_symmetry_equiv_pos_as_xyz
'x, y, z'
'-x, y+1/2, -z+1/2'
'-x, -y, -z'
'x, -y-1/2, z-1/2'

loop_
_atom_site_label
_atom_site_type_symbol
_atom_site_fract_x
_atom_site_fract_y
_atom_site_fract_z
_atom_site_U_iso_or_equiv
_atom_site_adp_type
_atom_site_occupancy
_atom_site_symmetry_multiplicity
_atom_site_calc_flag
_atom_site_refinement_flags
_atom_site_disorder_assembly
_atom_site_disorder_group
C1 C 0.8499(6) 0.2800(4) 0.1276(10) 0.053(2) Uani 1 1 d . . .
O1 O 0.8444(4) 0.3413(2) 0.1233(7) 0.0658(16) Uani 1 1 d . . .
C2 C 0.7631(5) 0.2271(4) 0.0814(11) 0.060(2) Uani 1 1 d . . .
C3 C 0.8103(5) 0.1630(3) 0.1158(9) 0.0424(17) Uani 1 1 d . . .
C4 C 0.9246(5) 0.1690(3) 0.1828(11) 0.050(2) Uani 1 1 d . . .
C5 C 1.0069(6) 0.1212(3) 0.2345(11) 0.056(2) Uani 1 1 d . . .
C6 C 1.1110(6) 0.1459(4) 0.2984(11) 0.068(2) Uani 1 1 d . . .
H6 H 1.1661 0.1144 0.3365 0.082 Uiso 1 1 calc R . .
C7 C 1.1354(6) 0.2154(4) 0.3071(11) 0.058(2) Uani 1 1 d . . .
C8 C 1.0555(5) 0.2625(3) 0.2629(10) 0.048(2) Uani 1 1 d . . .
H8 H 1.0698 0.3092 0.2790 0.058 Uiso 1 1 calc R . .
C9 C 0.9521(5) 0.2395(3) 0.1931(11) 0.050(2) Uani 1 1 d . . .
C10 C 0.6461(6) 0.2421(5) 0.0255(14) 0.075(3) Uani 1 1 d . A .
O2 O 0.5774(5) 0.2000(3) -0.0145(11) 0.101(2) Uani 1 1 d . . .
O3 O 0.6245(4) 0.3063(3) 0.0004(11) 0.118(3) Uani 1 1 d D . .
C11A C 0.5026(13) 0.3177(16) -0.010(8) 0.081(14) Uani 0.38(3) 1 d PD A 1
H11A H 0.4607 0.2855 -0.0949 0.097 Uiso 0.38(3) 1 calc PR A 1
H11B H 0.4796 0.3155 0.1132 0.097 Uiso 0.38(3) 1 calc PR A 1
C12A C 0.497(4) 0.3894(18) -0.088(5) 0.13(2) Uani 0.38(3) 1 d PD A 1
H12A H 0.5635 0.4131 -0.0433 0.195 Uiso 0.38(3) 1 calc PR A 1
H12B H 0.4375 0.4134 -0.0463 0.195 Uiso 0.38(3) 1 calc PR A 1
H12C H 0.4865 0.3876 -0.2228 0.195 Uiso 0.38(3) 1 calc PR A 1
C11B C 0.5230(16) 0.3307(15) -0.128(3) 0.120(12) Uani 0.62(3) 1 d PD A 2
H11C H 0.5397 0.3579 -0.2333 0.144 Uiso 0.62(3) 1 calc PR A 2
H11D H 0.4747 0.2932 -0.1728 0.144 Uiso 0.62(3) 1 calc PR A 2
C12B C 0.4809(17) 0.3734(17) 0.019(4) 0.113(10) Uani 0.62(3) 1 d PD A 2
H12D H 0.4795 0.3463 0.1307 0.169 Uiso 0.62(3) 1 calc PR A 2
H12E H 0.4088 0.3889 -0.0279 0.169 Uiso 0.62(3) 1 calc PR A 2
H12F H 0.5273 0.4125 0.0491 0.169 Uiso 0.62(3) 1 calc PR A 2
O4 O 0.9804(4) 0.0532(2) 0.2216(8) 0.0719(18) Uani 1 1 d . . .
C13 C 1.0601(7) 0.0015(4) 0.2608(13) 0.100(3) Uani 1 1 d . . .
H13A H 1.1102 0.0044 0.1715 0.151 Uiso 1 1 calc R . .
H13B H 1.0259 -0.0429 0.2514 0.151 Uiso 1 1 calc R . .
H13C H 1.0984 0.0078 0.3859 0.151 Uiso 1 1 calc R . .
O5 O 1.2405(4) 0.2301(3) 0.3717(9) 0.085(2) Uani 1 1 d . . .
C14 C 1.2700(6) 0.2999(5) 0.3775(15) 0.102(4) Uani 1 1 d . . .
H14A H 1.2272 0.3239 0.2755 0.152 Uiso 1 1 calc R . .
H14B H 1.3454 0.3040 0.3657 0.152 Uiso 1 1 calc R . .
H14C H 1.2575 0.3195 0.4952 0.152 Uiso 1 1 calc R . .
C1' C 0.7488(5) 0.0947(4) 0.0923(14) 0.060(2) Uani 1 1 d . . .
C2' C 0.7413(7) 0.0566(5) 0.2489(16) 0.086(3) Uani 1 1 d . . .
H2' H 0.7731 0.0727 0.3662 0.103 Uiso 1 1 calc R . .
C3' C 0.6872(7) -0.0054(4) 0.2363(16) 0.093(3) Uani 1 1 d . . .
H3' H 0.6808 -0.0312 0.3434 0.111 Uiso 1 1 calc R . .
C4' C 0.6412(7) -0.0287(5) 0.0528(19) 0.099(4) Uani 1 1 d . . .
H4' H 0.6054 -0.0708 0.0403 0.118 Uiso 1 1 calc R . .
C5' C 0.6488(6) 0.0102(5) -0.1078(16) 0.090(3) Uani 1 1 d . . .
H5' H 0.6192 -0.0054 -0.2270 0.108 Uiso 1 1 calc R . .
C6' C 0.7030(6) 0.0742(4) -0.0834(14) 0.079(3) Uani 1 1 d . . .
H6' H 0.7074 0.1022 -0.1870 0.095 Uiso 1 1 calc R . .

loop_
_atom_site_aniso_label
_atom_site_aniso_U_11
_atom_site_aniso_U_22
_atom_site_aniso_U_33
_atom_site_aniso_U_23
_atom_site_aniso_U_13
_atom_site_aniso_U_12
C1 0.055(5) 0.057(5) 0.047(5) 0.011(4) 0.011(4) 0.001(4)
O1 0.067(3) 0.035(3) 0.093(4) 0.006(3) 0.004(3) 0.013(2)
C2 0.043(4) 0.058(5) 0.073(6) -0.003(4) -0.008(4) -0.003(4)
C3 0.054(4) 0.034(4) 0.038(4) 0.005(3) 0.005(3) -0.004(3)
C4 0.035(4) 0.040(4) 0.077(6) -0.012(4) 0.014(4) 0.004(3)
C5 0.046(5) 0.041(5) 0.085(6) 0.004(4) 0.018(5) -0.005(3)
C6 0.041(5) 0.079(6) 0.080(6) 0.008(5) -0.006(4) 0.016(4)
C7 0.042(5) 0.058(5) 0.072(6) 0.004(4) 0.009(4) -0.002(4)
C8 0.037(4) 0.052(4) 0.057(5) -0.005(4) 0.011(4) 0.001(4)
C9 0.030(4) 0.059(5) 0.063(5) 0.003(4) 0.008(4) 0.006(3)
C10 0.031(5) 0.075(6) 0.125(9) 0.009(6) 0.030(5) 0.017(4)
O2 0.052(4) 0.067(4) 0.180(7) -0.010(4) 0.006(4) 0.001(3)
O3 0.053(4) 0.066(4) 0.222(8) 0.002(4) -0.020(4) 0.035(3)
C11A 0.015(11) 0.07(2) 0.16(4) -0.02(2) 0.010(15) 0.022(13)
C12A 0.16(4) 0.17(4) 0.07(3) 0.00(3) 0.03(3) 0.10(3)
C11B 0.077(13) 0.080(16) 0.21(3) -0.043(18) 0.059(16) -0.016(12)
C12B 0.051(11) 0.14(2) 0.15(2) -0.02(2) -0.006(15) 0.018(12)
O4 0.046(3) 0.049(3) 0.119(5) 0.000(3) 0.005(3) 0.014(2)
C13 0.073(6) 0.083(6) 0.141(10) 0.007(6) 0.003(6) 0.047(5)
O5 0.032(3) 0.088(4) 0.132(6) 0.009(4) -0.001(3) -0.015(3)
C14 0.045(5) 0.089(7) 0.168(11) -0.016(7) 0.007(6) 0.000(5)
C1' 0.034(4) 0.059(5) 0.088(7) -0.007(5) 0.013(5) 0.015(4)
C2' 0.088(7) 0.073(6) 0.102(8) 0.011(6) 0.030(6) -0.015(5)
C3' 0.083(6) 0.056(6) 0.134(10) 0.022(6) 0.000(7) -0.027(5)
C4' 0.051(5) 0.048(5) 0.193(13) 0.002(7) 0.005(7) -0.009(4)
C5' 0.059(5) 0.064(6) 0.136(10) -0.007(6) -0.025(6) -0.011(5)
C6' 0.061(5) 0.078(6) 0.092(7) -0.003(5) -0.011(5) -0.006(5)

loop_
_atom_type_symbol
_atom_type_description
_atom_type_scat_dispersion_real
_atom_type_scat_dispersion_imag
_atom_type_scat_source
C C 0.0033 0.0016 'International Tables Vol C Tables 4.2.6.8 and 6.1.1.4'
H H 0.0000 0.0000 'International Tables Vol C Tables 4.2.6.8 and 6.1.1.4'
O O 0.0106 0.0060 'International Tables Vol C Tables 4.2.6.8 and 6.1.1.4'

loop_
_geom_angle_atom_site_label_1
_geom_angle_atom_site_label_2
_geom_angle_atom_site_label_3
_geom_angle
O1 C1 C2 130.1(7)
O1 C1 C9 124.8(6)
C2 C1 C9 105.0(6)
C3 C2 C10 126.9(7)
C3 C2 C1 107.8(6)
C10 C2 C1 125.2(7)
C2 C3 C4 111.1(5)
C2 C3 C1' 124.7(6)
C4 C3 C1' 124.2(6)
C5 C4 C9 118.0(6)
C5 C4 C3 133.6(6)
C9 C4 C3 108.4(5)
O4 C5 C4 117.8(6)
O4 C5 C6 124.1(6)
C4 C5 C6 118.0(6)
C7 C6 C5 122.6(6)
C7 C6 H6 118.7
C5 C6 H6 118.7
O5 C7 C8 125.3(7)
O5 C7 C6 114.6(6)
C8 C7 C6 120.0(6)
C7 C8 C9 118.6(6)
C7 C8 H8 120.7
C9 C8 H8 120.7
C8 C9 C4 122.6(6)
C8 C9 C1 129.7(6)
C4 C9 C1 107.6(5)
O2 C10 O3 120.4(7)
O2 C10 C2 125.1(7)
O3 C10 C2 114.0(7)
C10 O3 C11B 121.7(12)
C10 O3 C11A 109.6(12)
C11B O3 C11A 36.4(16)
C12A C11A O3 98(3)
C12A C11A H11A 112.1
O3 C11A H11A 112.1
C12A C11A H11B 112.1
O3 C11A H11B 112.1
H11A C11A H11B 109.7
C12B C11B O3 95.4(17)
C12B C11B H11C 112.7
O3 C11B H11C 112.7
C12B C11B H11D 112.7
O3 C11B H11D 112.7
H11C C11B H11D 110.2
C11B C12B H12D 109.5
C11B C12B H12E 109.5
H12D C12B H12E 109.5
C11B C12B H12F 109.5
H12D C12B H12F 109.5
H12E C12B H12F 109.5
C5 O4 C13 121.4(6)
O4 C13 H13A 109.5
O4 C13 H13B 109.5
H13A C13 H13B 109.5
O4 C13 H13C 109.5
H13A C13 H13C 109.5
H13B C13 H13C 109.5
C7 O5 C14 116.8(6)
O5 C14 H14A 109.5
O5 C14 H14B 109.5
H14A C14 H14B 109.5
O5 C14 H14C 109.5
H14A C14 H14C 109.5
H14B C14 H14C 109.5
C2' C1' C6' 122.2(8)
C2' C1' C3 118.4(8)
C6' C1' C3 119.3(8)
C1' C2' C3' 121.0(10)
C1' C2' H2' 119.5
C3' C2' H2' 119.5
C2' C3' C4' 117.5(10)
C2' C3' H3' 121.2
C4' C3' H3' 121.2
C5' C4' C3' 121.6(8)
C5' C4' H4' 119.2
C3' C4' H4' 119.2
C4' C5' C6' 117.7(9)
C4' C5' H5' 121.2
C6' C5' H5' 121.2
C1' C6' C5' 119.9(9)
C1' C6' H6' 120.0
C5' C6' H6' 120.0

loop_
_geom_bond_atom_site_label_1
_geom_bond_atom_site_label_2
_geom_bond_distance
C1 O1 1.193(7)
C1 C2 1.494(10)
C1 C9 1.512(9)
C2 C3 1.384(9)
C2 C10 1.483(10)
C3 C4 1.439(9)
C3 C1' 1.530(10)
C4 C5 1.394(9)
C4 C9 1.412(9)
C5 O4 1.361(7)
C5 C6 1.396(9)
C6 C7 1.384(9)
C6 H6 0.9300
C7 O5 1.353(8)
C7 C8 1.355(9)
C8 C9 1.387(9)
C8 H8 0.9300
C10 O2 1.189(8)
C10 O3 1.285(9)
O3 C11B 1.525(16)
O3 C11A 1.526(15)
C11A C12A 1.498(19)
C11A H11A 0.9700
C11A H11B 0.9700
C12A H12A 0.9600
C12A H12B 0.9600
C12A H12C 0.9600
C11B C12B 1.498(17)
C11B H11C 0.9700
C11B H11D 0.9700
C12B H12D 0.9600
C12B H12E 0.9600
C12B H12F 0.9600
O4 C13 1.413(8)
C13 H13A 0.9600
C13 H13B 0.9600
C13 H13C 0.9600
O5 C14 1.405(9)
C14 H14A 0.9600
C14 H14B 0.9600
C14 H14C 0.9600
C1' C2' 1.360(11)
C1' C6' 1.364(11)
C2' C3' 1.378(11)
C2' H2' 0.9300
C3' C4' 1.429(13)
C3' H3' 0.9300
C4' C5' 1.393(13)
C4' H4' 0.9300
C5' C6' 1.414(11)
C5' H5' 0.9300
C6' H6' 0.9300

loop_
_geom_torsion_atom_site_label_1
_geom_torsion_atom_site_label_2
_geom_torsion_atom_site_label_3
_geom_torsion_atom_site_label_4
_geom_torsion
O1 C1 C2 C3 -177.7(8)
C9 C1 C2 C3 -0.3(9)
O1 C1 C2 C10 -2.7(14)
C9 C1 C2 C10 174.8(8)
C10 C2 C3 C4 -175.0(8)
C1 C2 C3 C4 0.0(9)
C10 C2 C3 C1' 3.1(13)
C1 C2 C3 C1' 178.0(7)
C2 C3 C4 C5 -179.3(9)
C1' C3 C4 C5 2.6(13)
C2 C3 C4 C9 0.4(9)
C1' C3 C4 C9 -177.7(8)
C9 C4 C5 O4 -179.0(7)
C3 C4 C5 O4 0.6(13)
C9 C4 C5 C6 1.7(11)
C3 C4 C5 C6 -178.7(8)
O4 C5 C6 C7 179.1(8)
C4 C5 C6 C7 -1.7(12)
C5 C6 C7 O5 -179.7(7)
C5 C6 C7 C8 3.8(13)
O5 C7 C8 C9 178.2(7)
C6 C7 C8 C9 -5.8(12)
C7 C8 C9 C4 6.0(12)
C7 C8 C9 C1 -177.9(8)
C5 C4 C9 C8 -4.0(12)
C3 C4 C9 C8 176.3(7)
C5 C4 C9 C1 179.2(7)
C3 C4 C9 C1 -0.5(8)
O1 C1 C9 C8 1.6(14)
C2 C1 C9 C8 -176.1(8)
O1 C1 C9 C4 178.1(8)
C2 C1 C9 C4 0.5(9)
C3 C2 C10 O2 -7.4(16)
C1 C2 C10 O2 178.5(9)
C3 C2 C10 O3 -179.2(8)
C1 C2 C10 O3 6.7(13)
O2 C10 O3 C11B -17.2(17)
C2 C10 O3 C11B 155.0(13)
O2 C10 O3 C11A 21(2)
C2 C10 O3 C11A -167(2)
C10 O3 C11A C12A -166(3)
C11B O3 C11A C12A -49(3)
C10 O3 C11B C12B 124.5(19)
C11A O3 C11B C12B 44(3)
C4 C5 O4 C13 176.3(7)
C6 C5 O4 C13 -4.6(12)
C8 C7 O5 C14 -5.8(12)
C6 C7 O5 C14 178.0(8)
C2 C3 C1' C2' -113.3(9)
C4 C3 C1' C2' 64.5(10)
C2 C3 C1' C6' 66.3(10)
C4 C3 C1' C6' -115.9(8)
C6' C1' C2' C3' 0.6(13)
C3 C1' C2' C3' -179.8(7)
C1' C2' C3' C4' 1.1(13)
C2' C3' C4' C5' -1.1(13)
C3' C4' C5' C6' -0.5(13)
C2' C1' C6' C5' -2.3(12)
C3 C1' C6' C5' 178.1(7)
C4' C5' C6' C1' 2.2(12)
